data_7200630
loop_
_publ_author_name
'Billing, David G.'
'Lemmerer, Andreas'

_publ_section_title
;
 Inorganic--organic hybrid materials incorporating primary cyclic
 ammonium cations: The lead bromide and chloride series
;
_journal_issue 8
_journal_name_full CrystEngComm
_journal_page_first 1549
_journal_paper_doi 10.1039/b819455f
_journal_volume 11
_journal_year 2009
_chemical_formula_moiety 'Br4 Pb, 2(C3 H8 N)'
_chemical_formula_sum 'C6 H16 Br4 N2 Pb'
_chemical_formula_weight 643.04
_chemical_name_common bis(cyclopropylammonium)tetrabromoplumbate(ii)
_chemical_name_systematic
;
bis(cyclopropylammonium)tetrabromoplumbate(II)
;
_space_group_IT_number 14
_symmetry_cell_setting monoclinic
_symmetry_space_group_name_Hall '-P 2ybc'
_symmetry_space_group_name_H-M 'P 1 21/c 1'
_atom_sites_solution_hydrogens geom
_atom_sites_solution_primary direct
_atom_sites_solution_secondary difmap
_audit_conform_dict_location ftp://ftp.iucr.org/pub/cif_core.dic
_audit_conform_dict_name cif_core.dic
_audit_conform_dict_version 2.2
_audit_creation_date 2004-11-29T10:30:28-00:00
_audit_creation_method 'WinGX routine CIF_UPDATE'
_cell_angle_alpha 90
_cell_angle_beta 108.177(4)
_cell_angle_gamma 90
_cell_formula_units_Z 2
_cell_length_a 12.400(3)
_cell_length_b 7.8407(19)
_cell_length_c 8.385(2)
_cell_measurement_reflns_used 863
_cell_measurement_temperature 173(2)
_cell_measurement_theta_max 28.2715
_cell_measurement_theta_min 3.4585
_cell_volume 774.5(3)
_computing_cell_refinement 'Bruker SAINT+ (Bruker, 1999)'
_computing_data_collection 'Bruker SMART-NT (Bruker, 1998)'
_computing_data_reduction 'Bruker SAINT+ (Bruker, 1999)'
_computing_molecular_graphics
;
Ortep-3 for Windows (Farrugia, 1997) and DIAMOND (Brandenburg, 1999)
;
_computing_publication_material
;
WinGX publication routines (Farrugia, 1999) and PLATON (Spek, 2002)
;
_computing_structure_refinement 'SHELXL-97 (Sheldrick, 1997)'
_computing_structure_solution 'SHELXS-97 (Sheldrick, 1997)'
_diffrn_ambient_temperature 173(2)
_diffrn_measured_fraction_theta_full 0.995
_diffrn_measured_fraction_theta_max 0.995
_diffrn_measurement_device_type 'CCD area detector'
_diffrn_measurement_method 'phi and omega scans'
_diffrn_radiation_monochromator graphite
_diffrn_radiation_type MoK\a
_diffrn_radiation_wavelength 0.71073
_diffrn_reflns_av_R_equivalents 0.0646
_diffrn_reflns_av_unetI/netI 0.0537
_diffrn_reflns_limit_h_max 13
_diffrn_reflns_limit_h_min -16
_diffrn_reflns_limit_k_max 8
_diffrn_reflns_limit_k_min -10
_diffrn_reflns_limit_l_max 11
_diffrn_reflns_limit_l_min -10
_diffrn_reflns_number 4820
_diffrn_reflns_theta_full 28
_diffrn_reflns_theta_max 28
_diffrn_reflns_theta_min 1.73
_exptl_absorpt_coefficient_mu 21.178
_exptl_absorpt_correction_T_max 0.295
_exptl_absorpt_correction_T_min 0.0169
_exptl_absorpt_correction_type integration
_exptl_absorpt_process_details 'Bruker XPREP (Bruker, 1999)'
_exptl_crystal_colour white
_exptl_crystal_density_diffrn 2.757
_exptl_crystal_density_method 'not measured'
_exptl_crystal_description rectangle
_exptl_crystal_F_000 576
_exptl_crystal_size_max 0.4
_exptl_crystal_size_mid 0.21
_exptl_crystal_size_min 0.06
_refine_diff_density_max 3.31
_refine_diff_density_min -3.98
_refine_diff_density_rms 0.363
_refine_ls_extinction_method none
_refine_ls_goodness_of_fit_ref 1.045
_refine_ls_hydrogen_treatment constr
_refine_ls_matrix_type full
_refine_ls_number_parameters 61
_refine_ls_number_reflns 1867
_refine_ls_number_restraints 36
_refine_ls_restrained_S_all 1.038
_refine_ls_R_factor_all 0.0572
_refine_ls_R_factor_gt 0.045
_refine_ls_shift/su_max 0.001
_refine_ls_shift/su_mean 0
_refine_ls_structure_factor_coef Fsqd
_refine_ls_weighting_details 'calc w=1/[\s^2^(Fo^2^)+(0.0760P)^2^+0.0000P] where P=(Fo^2^+2Fc^2^)/3'
_refine_ls_weighting_scheme calc
_refine_ls_wR_factor_gt 0.1128
_refine_ls_wR_factor_ref 0.1206
_reflns_number_gt 1577
_reflns_number_total 1867
_reflns_threshold_expression >2sigma(I)
_cod_data_source_file b819455f.txt
_cod_data_source_block 1
_cod_depositor_comments
;
The following automatic conversions were performed:
'_symmetry_cell_setting' value 'Monoclinic' changed to 'monoclinic'
according to '/home/saulius/struct/CIF-dictionaries/cif_core.dic'
dictionary named 'cif_core.dic' version 2.4.1 from 2010-06-29.

Automatic conversion script
Id: cif_fix_enum 1527 2010-12-29 10:47:43Z saulius 
;
_cod_original_sg_symbol_H-M P2(1)/c
_cod_database_code 7200630

loop_
_symmetry_equiv_pos_as_xyz
'x, y, z'
'-x, y+1/2, -z+1/2'
'-x, -y, -z'
'x, -y-1/2, z-1/2'

loop_
_atom_site_label
_atom_site_type_symbol
_atom_site_fract_x
_atom_site_fract_y
_atom_site_fract_z
_atom_site_U_iso_or_equiv
_atom_site_adp_type
_atom_site_occupancy
_atom_site_symmetry_multiplicity
_atom_site_calc_flag
_atom_site_refinement_flags
_atom_site_disorder_assembly
_atom_site_disorder_group
C1 C 0.6816(8) 0.5951(13) 0.3120(12) 0.0399(19) Uani 1 1 d DU . .
H1 H 0.6827 0.7168 0.2768 0.048 Uiso 1 1 calc R . .
C2 C 0.5709(9) 0.5057(14) 0.2544(15) 0.053(3) Uani 1 1 d DU . .
H2A H 0.5045 0.5702 0.1837 0.063 Uiso 1 1 calc R . .
H2B H 0.5712 0.3828 0.2275 0.063 Uiso 1 1 calc R . .
C3 C 0.6197(9) 0.5573(19) 0.4322(13) 0.056(3) Uani 1 1 d DU . .
H3A H 0.5837 0.6538 0.4724 0.067 Uiso 1 1 calc R . .
H3B H 0.6503 0.4665 0.5162 0.067 Uiso 1 1 calc R . .
N1 N 0.7837(8) 0.4920(9) 0.3242(12) 0.0338(18) Uani 1 1 d U . .
H1A H 0.814 0.5258 0.2434 0.051 Uiso 1 1 calc R . .
H1B H 0.7642 0.3799 0.3094 0.051 Uiso 1 1 calc R . .
H1C H 0.8357 0.507 0.4272 0.051 Uiso 1 1 calc R . .
Br1 Br 1.24770(7) 0.58241(10) 1.08268(11) 0.0299(2) Uani 1 1 d . . .
Br2 Br 0.95317(8) 0.68780(10) 0.67325(9) 0.0278(2) Uani 1 1 d . . .
Pb1 Pb 1 0.5 1 0.01908(16) Uani 1 2 d S . .

loop_
_atom_site_aniso_label
_atom_site_aniso_U_11
_atom_site_aniso_U_22
_atom_site_aniso_U_33
_atom_site_aniso_U_23
_atom_site_aniso_U_13
_atom_site_aniso_U_12
C1 0.039(4) 0.034(5) 0.046(5) 0.003(4) 0.012(4) 0.006(3)
C2 0.036(4) 0.061(7) 0.054(5) 0.000(5) 0.004(5) 0.004(4)
C3 0.054(6) 0.074(7) 0.045(5) 0.003(5) 0.023(4) 0.023(6)
N1 0.036(3) 0.028(4) 0.038(5) 0.000(3) 0.013(3) 0.000(3)
Br1 0.0321(4) 0.0259(5) 0.0301(5) -0.0036(3) 0.0073(3) -0.0011(3)
Br2 0.0415(5) 0.0210(4) 0.0198(4) 0.0072(3) 0.0080(3) -0.0015(3)
Pb1 0.0295(3) 0.0143(2) 0.0136(2) 0.00006(12) 0.00695(16) 0.00017(14)

loop_
_atom_type_symbol
_atom_type_description
_atom_type_scat_dispersion_real
_atom_type_scat_dispersion_imag
_atom_type_scat_source
C C 0.0033 0.0016 'International Tables Vol C Tables 4.2.6.8 and 6.1.1.4'
H H 0 0 'International Tables Vol C Tables 4.2.6.8 and 6.1.1.4'
N N 0.0061 0.0033 'International Tables Vol C Tables 4.2.6.8 and 6.1.1.4'
Br Br -0.2901 2.4595 'International Tables Vol C Tables 4.2.6.8 and 6.1.1.4'
Pb Pb -3.3944 10.1111 'International Tables Vol C Tables 4.2.6.8 and 6.1.1.4'
I I -0.4742 1.8119 'International Tables Vol C Tables 4.2.6.8 and 6.1.1.4'

loop_
_exptl_crystal_face_index_h
_exptl_crystal_face_index_k
_exptl_crystal_face_index_l
_exptl_crystal_face_perp_dist
1 0 0 0.03
-1 0 0 0.03
0 0 1 0.105
1 0 -4 0.105
-2 3 4 0.16
0 1 -1 0.16
0 -1 0 0.2

loop_
_geom_angle_atom_site_label_1
_geom_angle_atom_site_label_2
_geom_angle_atom_site_label_3
_geom_angle
_geom_angle_site_symmetry_1
_geom_angle_site_symmetry_3
_geom_angle_publ_flag
C3 C1 N1 117.4(9) . . ?
C3 C1 C2 60.1(4) . . ?
N1 C1 C2 116.8(9) . . ?
C3 C1 H1 116.8 . . ?
N1 C1 H1 116.8 . . ?
C2 C1 H1 116.8 . . ?
C3 C2 C1 59.7(4) . . ?
C3 C2 H2A 117.8 . . ?
C1 C2 H2A 117.8 . . ?
C3 C2 H2B 117.8 . . ?
C1 C2 H2B 117.8 . . ?
H2A C2 H2B 114.9 . . ?
C1 C3 C2 60.2(4) . . ?
C1 C3 H3A 117.8 . . ?
C2 C3 H3A 117.8 . . ?
C1 C3 H3B 117.8 . . ?
C2 C3 H3B 117.8 . . ?
H3A C3 H3B 114.9 . . ?
C1 N1 H1A 109.5 . . ?
C1 N1 H1B 109.5 . . ?
H1A N1 H1B 109.5 . . ?
C1 N1 H1C 109.5 . . ?
H1A N1 H1C 109.5 . . ?
H1B N1 H1C 109.5 . . ?
Pb1 Br2 Pb1 146.29(3) 4_575 . ?
Br2 Pb1 Br2 180 4_576 2_746 ?
Br2 Pb1 Br1 92.94(3) 4_576 . ?
Br2 Pb1 Br1 87.06(2) 2_746 . ?
Br2 Pb1 Br1 87.06(2) 4_576 3_767 ?
Br2 Pb1 Br1 92.94(3) 2_746 3_767 ?
Br1 Pb1 Br1 180 . 3_767 ?
Br2 Pb1 Br2 88.267(19) 4_576 3_767 ?
Br2 Pb1 Br2 91.733(19) 2_746 3_767 ?
Br1 Pb1 Br2 90.12(2) . 3_767 ?
Br1 Pb1 Br2 89.88(2) 3_767 3_767 ?
Br2 Pb1 Br2 91.733(19) 4_576 . ?
Br2 Pb1 Br2 88.267(19) 2_746 . ?
Br1 Pb1 Br2 89.88(2) . . ?
Br1 Pb1 Br2 90.12(2) 3_767 . ?
Br2 Pb1 Br2 180.0000(10) 3_767 . ?

loop_
_geom_bond_atom_site_label_1
_geom_bond_atom_site_label_2
_geom_bond_distance
_geom_bond_site_symmetry_2
_geom_bond_publ_flag
C1 C3 1.474(12) . ?
C1 N1 1.478(13) . ?
C1 C2 1.481(12) . ?
C1 H1 1 . ?
C2 C3 1.480(13) . ?
C2 H2A 0.99 . ?
C2 H2B 0.99 . ?
C3 H3A 0.99 . ?
C3 H3B 0.99 . ?
N1 H1A 0.91 . ?
N1 H1B 0.91 . ?
N1 H1C 0.91 . ?
Br1 Pb1 3.0005(11) . ?
Br2 Pb1 2.9944(9) 4_575 ?
Br2 Pb1 3.0033(9) . ?
Pb1 Br2 2.9944(9) 4_576 ?
Pb1 Br2 2.9944(9) 2_746 ?
Pb1 Br1 3.0005(11) 3_767 ?
Pb1 Br2 3.0033(9) 3_767 ?

loop_
_geom_hbond_atom_site_label_D
_geom_hbond_atom_site_label_H
_geom_hbond_atom_site_label_A
_geom_hbond_distance_DH
_geom_hbond_distance_HA
_geom_hbond_distance_DA
_geom_hbond_angle_DHA
_geom_hbond_site_symmetry_A
N1 H1A Br1 0.91 2.73 3.362(9) 127 3_766
N1 H1B Br1 0.91 2.52 3.357(7) 152.5 2_746
N1 H1C Br2 0.91 2.55 3.392(9) 153.6 .

loop_
_geom_torsion_atom_site_label_1
_geom_torsion_atom_site_label_2
_geom_torsion_atom_site_label_3
_geom_torsion_atom_site_label_4
_geom_torsion
_geom_torsion_site_symmetry_1
_geom_torsion_site_symmetry_2
_geom_torsion_site_symmetry_3
_geom_torsion_site_symmetry_4
_geom_torsion_publ_flag
N1 C1 C2 C3 107.7(10) . . . . ?
N1 C1 C3 C2 -106.7(10) . . . . ?
Pb1 Br2 Pb1 Br2 49.30(7) 4_575 . . 4_576 ?
Pb1 Br2 Pb1 Br2 -130.70(7) 4_575 . . 2_746 ?
Pb1 Br2 Pb1 Br1 -43.64(6) 4_575 . . . ?
Pb1 Br2 Pb1 Br1 136.36(6) 4_575 . . 3_767 ?
